data_2227166
loop_
_publ_author_name
'Wang, Guo-Qing'
'Ma, Cong-Hui'
'Li, Xiao-Feng'
'Li, Wen-Ge'
'Ng, Seik Weng'

_publ_section_title
;
 Bis[2-(2-pyridylsulfanyl)ethyl]ammonium perchlorate
;
_journal_coeditor_code BH2303
_journal_issue 9
_journal_name_full 'Acta Crystallographica Section E'
_journal_page_first o2335
_journal_paper_doi 10.1107/S1600536810032216
_journal_volume 66
_journal_year 2010
_chemical_formula_iupac 'C14 H18 N3 S2 + , Cl O4 -'
_chemical_formula_moiety 'C14 H18 N3 S2 + , Cl O4 -'
_chemical_formula_sum 'C14 H18 Cl N3 O4 S2'
_chemical_formula_weight 391.88
_chemical_name_systematic
;
Bis[2-(2-pyridylsulfanyl)ethyl]ammonium perchlorate
;
_space_group_IT_number 13
_symmetry_cell_setting monoclinic
_symmetry_space_group_name_Hall '-P 2yac'
_symmetry_space_group_name_H-M 'P 1 2/n 1'
_atom_sites_solution_hydrogens geom
_atom_sites_solution_primary direct
_atom_sites_solution_secondary difmap
_audit_creation_method SHELXL97
_cell_angle_alpha 90.00
_cell_angle_beta 97.534(7)
_cell_angle_gamma 90.00
_cell_formula_units_Z 2
_cell_length_a 8.1265(6)
_cell_length_b 9.2291(7)
_cell_length_c 11.9872(9)
_cell_measurement_reflns_used 1783
_cell_measurement_temperature 293(2)
_cell_measurement_theta_max 72.5
_cell_measurement_theta_min 3.7
_cell_volume 891.28(12)
_computing_cell_refinement 'CrysAlis Pro (Oxford Diffraction, 2009)'
_computing_data_collection 'CrysAlis Pro (Oxford Diffraction, 2009)'
_computing_data_reduction 'CrysAlis Pro (Oxford Diffraction, 2009)'
_computing_molecular_graphics 'X-SEED (Barbour, 2001)'
_computing_publication_material 'publCIF (Westrip, 2010)'
_computing_structure_refinement 'SHELXL97 (Sheldrick, 2008)'
_computing_structure_solution 'SHELXS97 (Sheldrick, 2008)'
_diffrn_ambient_temperature 293(2)
_diffrn_detector_area_resol_mean 16.0855
_diffrn_measured_fraction_theta_full 0.977
_diffrn_measured_fraction_theta_max 0.977
_diffrn_measurement_device_type 'Oxford Xcalibur Sapphire-3'
_diffrn_measurement_method \w
_diffrn_radiation_monochromator graphite
_diffrn_radiation_source 'fine-focus sealed tube'
_diffrn_radiation_type CuK\a
_diffrn_radiation_wavelength 1.54184
_diffrn_reflns_av_R_equivalents 0.0196
_diffrn_reflns_av_sigmaI/netI 0.0242
_diffrn_reflns_limit_h_max 9
_diffrn_reflns_limit_h_min -6
_diffrn_reflns_limit_k_max 10
_diffrn_reflns_limit_k_min -11
_diffrn_reflns_limit_l_max 14
_diffrn_reflns_limit_l_min -14
_diffrn_reflns_number 3124
_diffrn_reflns_theta_full 72.67
_diffrn_reflns_theta_max 72.67
_diffrn_reflns_theta_min 4.79
_diffrn_standards_decay_% 0
_diffrn_standards_interval_count 0
_diffrn_standards_interval_time 0
_diffrn_standards_number 0
_exptl_absorpt_coefficient_mu 4.305
_exptl_absorpt_correction_T_max 1.000
_exptl_absorpt_correction_T_min 0.345
_exptl_absorpt_correction_type multi-scan
_exptl_absorpt_process_details '(CrysAlis RED; Oxford Diffraction, 2009)'
_exptl_crystal_colour yellow
_exptl_crystal_density_diffrn 1.460
_exptl_crystal_density_method 'not measured'
_exptl_crystal_description prism
_exptl_crystal_F_000 408
_exptl_crystal_size_max 0.15
_exptl_crystal_size_mid 0.15
_exptl_crystal_size_min 0.10
_refine_diff_density_max 0.409
_refine_diff_density_min -0.656
_refine_ls_extinction_coef 0.077(7)
_refine_ls_extinction_expression Fc^*^=kFc[1+0.001xFc^2^\l^3^/sin(2\q)]^-1/4^
_refine_ls_extinction_method 'SHELXL97 (Sheldrick, 2008)'
_refine_ls_goodness_of_fit_ref 1.106
_refine_ls_hydrogen_treatment constr
_refine_ls_matrix_type full
_refine_ls_number_constraints 0
_refine_ls_number_parameters 120
_refine_ls_number_reflns 1736
_refine_ls_number_restraints 9
_refine_ls_restrained_S_all 1.111
_refine_ls_R_factor_all 0.0789
_refine_ls_R_factor_gt 0.0710
_refine_ls_shift/su_max 0.000
_refine_ls_shift/su_mean 0.000
_refine_ls_structure_factor_coef Fsqd
_refine_ls_weighting_details 'calc w = 1/[\s^2^(Fo^2^)+(0.1333P)^2^+0.2886P] where P=(Fo^2^+2Fc^2^)/3'
_refine_ls_weighting_scheme calc
_refine_ls_wR_factor_gt 0.2058
_refine_ls_wR_factor_ref 0.2141
_reflns_number_gt 1427
_reflns_number_total 1736
_reflns_threshold_expression I>2\s(I)
_cod_data_source_file bh2303.cif
_cod_data_source_block I
_cod_original_sg_symbol_H-M 'P 2/n'
_cod_database_code 2227166
_cod_database_fobs_code 2227166

loop_
_symmetry_equiv_pos_as_xyz
'x, y, z'
'-x+1/2, y, -z+1/2'
'-x, -y, -z'
'x-1/2, -y, z-1/2'

loop_
_atom_site_type_symbol
_atom_site_label
_atom_site_fract_x
_atom_site_fract_y
_atom_site_fract_z
_atom_site_U_iso_or_equiv
_atom_site_adp_type
_atom_site_calc_flag
_atom_site_refinement_flags
_atom_site_occupancy
_atom_site_disorder_assembly
_atom_site_disorder_group
Cl Cl1 0.7500 -0.07951(11) 0.7500 0.0585(5) Uani d SD 1 . .
S S1 0.15849(15) 0.6905(2) 0.51373(9) 0.1143(7) Uani d . 1 . .
O O1 0.7006(6) -0.1628(4) 0.8355(3) 0.1259(15) Uani d D 1 A .
O O2 0.6180(11) -0.001(2) 0.6944(18) 0.231(14) Uani d PD 0.50 A 1
O O2' 0.8847(16) 0.0079(15) 0.7855(10) 0.184(11) Uani d PD 0.50 A 2
N N1 0.4045(4) 0.6093(3) 0.6688(2) 0.0637(8) Uani d . 1 . .
N N2 0.2500 0.8558(5) 0.7500 0.0789(13) Uani d S 1 . .
H H2 0.3345 0.8007 0.7463 0.095 Uiso calc PR 1.00 . .
C C1 0.2997(4) 0.5641(5) 0.5824(3) 0.0703(10) Uani d . 1 . .
C C2 0.2947(7) 0.4216(6) 0.5433(4) 0.0947(16) Uani d . 1 . .
H H2A 0.2197 0.3938 0.4817 0.114 Uiso calc R 1 . .
C C3 0.4023(10) 0.3248(6) 0.5977(6) 0.108(2) Uani d . 1 . .
H H3 0.4022 0.2290 0.5736 0.130 Uiso calc R 1 . .
C C4 0.5080(8) 0.3672(5) 0.6857(5) 0.1001(16) Uani d . 1 . .
H H4 0.5815 0.3016 0.7244 0.120 Uiso calc R 1 . .
C C5 0.5067(6) 0.5111(5) 0.7187(3) 0.0844(12) Uani d . 1 . .
H H5 0.5823 0.5401 0.7796 0.101 Uiso calc R 1 . .
C C6 0.2658(7) 0.8617(6) 0.5449(5) 0.115(2) Uani d . 1 . .
H H6A 0.3843 0.8432 0.5566 0.137 Uiso calc R 1 . .
H H6B 0.2433 0.9242 0.4796 0.137 Uiso calc R 1 . .
C C7 0.2201(7) 0.9415(5) 0.6454(6) 0.114(2) Uani d . 1 . .
H H7A 0.2841 1.0304 0.6551 0.137 Uiso calc R 1 . .
H H7B 0.1036 0.9677 0.6318 0.137 Uiso calc R 1 . .

loop_
_atom_site_aniso_label
_atom_site_aniso_U_11
_atom_site_aniso_U_22
_atom_site_aniso_U_33
_atom_site_aniso_U_12
_atom_site_aniso_U_13
_atom_site_aniso_U_23
Cl1 0.0546(7) 0.0504(6) 0.0705(7) 0.000 0.0085(4) 0.000
S1 0.0748(8) 0.1960(17) 0.0662(7) 0.0179(8) -0.0137(5) 0.0078(7)
O1 0.178(4) 0.106(2) 0.101(3) 0.005(3) 0.046(3) 0.039(2)
O2 0.107(12) 0.31(3) 0.29(2) 0.088(14) 0.074(13) 0.21(2)
O2' 0.185(18) 0.188(15) 0.198(14) -0.139(14) 0.098(13) -0.118(12)
N1 0.0638(17) 0.0756(18) 0.0492(14) -0.0023(13) -0.0020(12) -0.0074(12)
N2 0.077(3) 0.061(2) 0.103(4) 0.000 0.030(3) 0.000
C1 0.0612(19) 0.104(3) 0.0463(16) -0.0205(18) 0.0108(13) -0.0068(17)
C2 0.100(3) 0.119(4) 0.069(2) -0.050(3) 0.025(2) -0.036(3)
C3 0.155(5) 0.076(3) 0.108(4) -0.032(3) 0.071(4) -0.020(3)
C4 0.143(5) 0.076(3) 0.089(3) 0.022(3) 0.043(3) 0.008(2)
C5 0.098(3) 0.090(3) 0.062(2) 0.016(2) -0.0026(19) -0.005(2)
C6 0.100(3) 0.137(4) 0.113(4) 0.027(3) 0.037(3) 0.071(4)
C7 0.095(3) 0.082(3) 0.174(5) 0.024(3) 0.052(4) 0.054(3)

loop_
_atom_type_symbol
_atom_type_description
_atom_type_scat_dispersion_real
_atom_type_scat_dispersion_imag
_atom_type_scat_source
C C 0.0181 0.0091 'International Tables Vol C Tables 4.2.6.8 and 6.1.1.4'
H H 0.0000 0.0000 'International Tables Vol C Tables 4.2.6.8 and 6.1.1.4'
N N 0.0311 0.0180 'International Tables Vol C Tables 4.2.6.8 and 6.1.1.4'
O O 0.0492 0.0322 'International Tables Vol C Tables 4.2.6.8 and 6.1.1.4'
S S 0.3331 0.5567 'International Tables Vol C Tables 4.2.6.8 and 6.1.1.4'
Cl Cl 0.3639 0.7018 'International Tables Vol C Tables 4.2.6.8 and 6.1.1.4'

loop_
_geom_angle_atom_site_label_1
_geom_angle_atom_site_label_2
_geom_angle_atom_site_label_3
_geom_angle_site_symmetry_1
_geom_angle_site_symmetry_3
_geom_angle
_geom_angle_publ_flag
O2' Cl1 O1 . 2_656 104.9(8) ?
O2' Cl1 O1 . . 113.1(4) ?
O1 Cl1 O1 2_656 . 112.4(3) ?
O2' Cl1 O2 . . 111.9(4) ?
O1 Cl1 O2 2_656 . 102.5(12) ?
O1 Cl1 O2 . . 111.4(4) ?
O2 Cl1 O2 2_656 . 117(2) ?
C1 S1 C6 . . 102.3(2) ?
C1 N1 C5 . . 116.3(4) ?
C7 N2 C7 . 2_556 115.2(6) ?
C7 N2 H2 . . 108.5 ?
C7 N2 H2 2_556 . 108.5 ?
N1 C1 C2 . . 123.3(4) ?
N1 C1 S1 . . 118.1(3) ?
C2 C1 S1 . . 118.6(3) ?
C3 C2 C1 . . 118.1(4) ?
C3 C2 H2A . . 121.0 ?
C1 C2 H2A . . 121.0 ?
C4 C3 C2 . . 119.8(5) ?
C4 C3 H3 . . 120.1 ?
C2 C3 H3 . . 120.1 ?
C3 C4 C5 . . 118.7(5) ?
C3 C4 H4 . . 120.6 ?
C5 C4 H4 . . 120.6 ?
N1 C5 C4 . . 123.8(5) ?
N1 C5 H5 . . 118.1 ?
C4 C5 H5 . . 118.1 ?
C7 C6 S1 . . 115.4(3) ?
C7 C6 H6A . . 108.4 ?
S1 C6 H6A . . 108.4 ?
C7 C6 H6B . . 108.4 ?
S1 C6 H6B . . 108.4 ?
H6A C6 H6B . . 107.5 ?
N2 C7 C6 . . 112.9(4) ?
N2 C7 H7A . . 109.0 ?
C6 C7 H7A . . 109.0 ?
N2 C7 H7B . . 109.0 ?
C6 C7 H7B . . 109.0 ?
H7A C7 H7B . . 107.8 ?

loop_
_geom_bond_atom_site_label_1
_geom_bond_atom_site_label_2
_geom_bond_site_symmetry_2
_geom_bond_distance
_geom_bond_publ_flag
Cl1 O2' . 1.381(4) ?
Cl1 O1 2_656 1.383(3) ?
Cl1 O1 . 1.383(3) ?
Cl1 O2 . 1.391(4) ?
S1 C1 . 1.763(4) ?
S1 C6 . 1.820(7) ?
N1 C1 . 1.319(4) ?
N1 C5 . 1.319(5) ?
N2 C7 . 1.475(6) ?
N2 C7 2_556 1.475(6) ?
N2 H2 . 0.8600 ?
C1 C2 . 1.395(7) ?
C2 C3 . 1.357(8) ?
C2 H2A . 0.9300 ?
C3 C4 . 1.329(10) ?
C3 H3 . 0.9300 ?
C4 C5 . 1.387(7) ?
C4 H4 . 0.9300 ?
C5 H5 . 0.9300 ?
C6 C7 . 1.500(9) ?
C6 H6A . 0.9700 ?
C6 H6B . 0.9700 ?
C7 H7A . 0.9700 ?
C7 H7B . 0.9700 ?

loop_
_geom_hbond_atom_site_label_D
_geom_hbond_atom_site_label_H
_geom_hbond_atom_site_label_A
_geom_hbond_site_symmetry_A
_geom_hbond_distance_DH
_geom_hbond_distance_HA
_geom_hbond_distance_DA
_geom_hbond_angle_DHA
_geom_hbond_publ_flag
N2 H2 N1 . 0.86 2.11 2.832(5) 141 yes

loop_
_geom_torsion_atom_site_label_1
_geom_torsion_atom_site_label_2
_geom_torsion_atom_site_label_3
_geom_torsion_atom_site_label_4
_geom_torsion_site_symmetry_1
_geom_torsion_site_symmetry_2
_geom_torsion_site_symmetry_3
_geom_torsion_site_symmetry_4
_geom_torsion
_geom_torsion_publ_flag
C5 N1 C1 C2 . . . . -0.5(5) ?
C5 N1 C1 S1 . . . . 179.2(3) ?
C6 S1 C1 N1 . . . . 25.3(3) ?
C6 S1 C1 C2 . . . . -155.0(3) ?
N1 C1 C2 C3 . . . . 0.6(6) ?
S1 C1 C2 C3 . . . . -179.1(3) ?
C1 C2 C3 C4 . . . . 0.1(7) ?
C2 C3 C4 C5 . . . . -0.9(8) ?
C1 N1 C5 C4 . . . . -0.3(6) ?
C3 C4 C5 N1 . . . . 1.0(8) ?
C1 S1 C6 C7 . . . . -94.7(4) ?
C7 N2 C7 C6 2_556 . . . 154.1(5) ?
S1 C6 C7 N2 . . . . 58.4(5) ?
